data_4079637
loop_
_publ_author_name
'Guo, Tongxun'
'Dechert, Sebastian'
'Meyer, Steffen'
'Meyer, Franc'

_publ_section_title
;
 Convenient Synthetic Route to Palladium Complexes of Unconventional
 N-Heterocyclic Carbenes Derived from Pyridazine and Phthalazine
;
_journal_issue 24
_journal_name_full Organometallics
_journal_page_first 8537
_journal_paper_doi 10.1021/om300899r
_journal_volume 31
_journal_year 2012
_chemical_formula_moiety 'C47 H44 Cl N4 P2 Pd +, B F4 -, C H2 Cl2'
_chemical_formula_sum 'C48 H46 B Cl3 F4 N4 P2 Pd'
_chemical_formula_weight 1040.39
_chemical_name_systematic
;
 ?
;
_space_group_IT_number 14
_symmetry_cell_setting monoclinic
_symmetry_space_group_name_Hall '-P 2ybc'
_symmetry_space_group_name_H-M 'P 1 21/c 1'
_atom_sites_solution_hydrogens geom
_atom_sites_solution_primary direct
_atom_sites_solution_secondary difmap
_audit_creation_method SHELXL-97
_cell_angle_alpha 90.00
_cell_angle_beta 97.243(3)
_cell_angle_gamma 90.00
_cell_formula_units_Z 4
_cell_length_a 14.2960(5)
_cell_length_b 10.4914(2)
_cell_length_c 32.2000(12)
_cell_measurement_reflns_used 45238
_cell_measurement_temperature 133(2)
_cell_measurement_theta_max 25.69
_cell_measurement_theta_min 1.27
_cell_volume 4791.0(3)
_computing_cell_refinement 'X-AREA (Stoe & Cie, 2002)'
_computing_data_collection 'X-AREA (Stoe & Cie, 2002)'
_computing_data_reduction 'X-AREA (Stoe & Cie, 2002)'
_computing_molecular_graphics 'DIAMOND (Brandenburg, 2001)'
_computing_publication_material 'SHELXL-97 (Sheldrick, 1997)'
_computing_structure_refinement 'SHELXL-97 (Sheldrick, 1997)'
_computing_structure_solution 'SHELXS-97 (Sheldrick, 1990)'
_diffrn_ambient_temperature 133(2)
_diffrn_measured_fraction_theta_full 0.992
_diffrn_measured_fraction_theta_max 0.992
_diffrn_measurement_device_type 'Stoe IPDS II'
_diffrn_measurement_method \w
_diffrn_radiation_monochromator graphite
_diffrn_radiation_source 'fine-focus sealed tube'
_diffrn_radiation_type MoK\a
_diffrn_radiation_wavelength 0.71073
_diffrn_reflns_av_R_equivalents 0.0929
_diffrn_reflns_av_sigmaI/netI 0.0537
_diffrn_reflns_limit_h_max 17
_diffrn_reflns_limit_h_min -17
_diffrn_reflns_limit_k_max 12
_diffrn_reflns_limit_k_min -10
_diffrn_reflns_limit_l_max 39
_diffrn_reflns_limit_l_min -39
_diffrn_reflns_number 45238
_diffrn_reflns_theta_full 25.69
_diffrn_reflns_theta_max 25.69
_diffrn_reflns_theta_min 1.27
_exptl_absorpt_coefficient_mu 0.675
_exptl_absorpt_correction_T_max 0.9608
_exptl_absorpt_correction_T_min 0.8053
_exptl_absorpt_correction_type numerical
_exptl_absorpt_process_details 'X-RED (Stoe & Cie, 2002)'
_exptl_crystal_colour colorless
_exptl_crystal_density_diffrn 1.442
_exptl_crystal_density_method 'not measured'
_exptl_crystal_description block
_exptl_crystal_F_000 2120
_exptl_crystal_size_max 0.5
_exptl_crystal_size_mid 0.13
_exptl_crystal_size_min 0.05
_refine_diff_density_max 1.173
_refine_diff_density_min -1.519
_refine_diff_density_rms 0.092
_refine_ls_extinction_coef 0.0019(3)
_refine_ls_extinction_expression Fc^*^=kFc[1+0.001xFc^2^\l^3^/sin(2\q)]^-1/4^
_refine_ls_extinction_method SHELXL
_refine_ls_goodness_of_fit_ref 1.047
_refine_ls_hydrogen_treatment constr
_refine_ls_matrix_type full
_refine_ls_number_parameters 598
_refine_ls_number_reflns 9032
_refine_ls_number_restraints 70
_refine_ls_restrained_S_all 1.059
_refine_ls_R_factor_all 0.0669
_refine_ls_R_factor_gt 0.0528
_refine_ls_shift/su_max 0.002
_refine_ls_shift/su_mean 0.000
_refine_ls_structure_factor_coef Fsqd
_refine_ls_weighting_details 'calc w=1/[\s^2^(Fo^2^)+(0.0819P)^2^+3.6783P] where P=(Fo^2^+2Fc^2^)/3'
_refine_ls_weighting_scheme calc
_refine_ls_wR_factor_gt 0.1352
_refine_ls_wR_factor_ref 0.1437
_reflns_number_gt 7334
_reflns_number_total 9032
_reflns_threshold_expression >2sigma(I)
_cod_data_source_file om300899r_si_002.cif
_cod_data_source_block 4-togu22
_cod_depositor_comments
;
The following automatic conversions were performed:

'_symmetry_cell_setting' value 'Monoclinic' changed to 'monoclinic'
according to /home/saulius/struct/CIF-dictionaries/cif_core.dic
dictionary named 'cif_core.dic' version 2.4.2 from 2011-04-26.

Automatic conversion script
Id: cif_fix_values 1891 2012-01-12 08:04:46Z andrius 
;
_cod_original_sg_symbol_H-M 'P 21/c'
_cod_database_code 4079637

loop_
_symmetry_equiv_pos_as_xyz
'x, y, z'
'-x, y+1/2, -z+1/2'
'-x, -y, -z'
'x, -y-1/2, z-1/2'

loop_
_atom_site_label
_atom_site_type_symbol
_atom_site_fract_x
_atom_site_fract_y
_atom_site_fract_z
_atom_site_U_iso_or_equiv
_atom_site_adp_type
_atom_site_occupancy
_atom_site_symmetry_multiplicity
_atom_site_calc_flag
_atom_site_refinement_flags
_atom_site_disorder_assembly
_atom_site_disorder_group
Pd1 Pd 0.163763(19) 0.31651(3) 0.658820(8) 0.02671(11) Uani 1 1 d . . .
Cl1 Cl 0.01630(7) 0.25185(10) 0.67601(3) 0.0368(2) Uani 1 1 d . . .
P1 P 0.09021(7) 0.38621(9) 0.59446(3) 0.0273(2) Uani 1 1 d . . .
P2 P 0.24224(7) 0.23630(10) 0.72167(3) 0.0298(2) Uani 1 1 d . . .
N1 N 0.3204(2) 0.4914(3) 0.64917(9) 0.0314(7) Uani 1 1 d . . .
N2 N 0.4050(2) 0.5335(3) 0.64044(10) 0.0343(7) Uani 1 1 d . . .
N3 N 0.5445(2) 0.4970(4) 0.61410(10) 0.0392(8) Uani 1 1 d . . .
N4 N 0.6124(3) 0.4070(4) 0.60976(11) 0.0445(9) Uani 1 1 d . . .
C1 C 0.2865(3) 0.3734(4) 0.64283(10) 0.0306(8) Uani 1 1 d . . .
C2 C 0.3452(3) 0.2869(4) 0.62336(11) 0.0321(8) Uani 1 1 d . . .
H2 H 0.3248 0.2019 0.6176 0.039 Uiso 1 1 calc R . .
C3 C 0.4291(3) 0.3257(4) 0.61314(11) 0.0348(9) Uani 1 1 d . . .
H3 H 0.4683 0.2698 0.5998 0.042 Uiso 1 1 calc R . .
C4 C 0.4567(3) 0.4517(4) 0.62298(11) 0.0331(9) Uani 1 1 d . . .
C5 C 0.5755(3) 0.6214(5) 0.60997(13) 0.0450(11) Uani 1 1 d . . .
C6 C 0.6672(3) 0.6076(6) 0.60260(14) 0.0511(12) Uani 1 1 d . . .
H6 H 0.7096 0.6745 0.5981 0.061 Uiso 1 1 calc R . .
C7 C 0.6874(3) 0.4757(6) 0.60289(13) 0.0486(12) Uani 1 1 d . . .
C8 C 0.5168(4) 0.7364(5) 0.61097(18) 0.0575(13) Uani 1 1 d . . .
H8A H 0.5489 0.8089 0.5998 0.086 Uiso 1 1 calc R . .
H8B H 0.5065 0.7544 0.6399 0.086 Uiso 1 1 calc R . .
H8C H 0.4559 0.7224 0.5939 0.086 Uiso 1 1 calc R . .
C9 C 0.7757(3) 0.4103(7) 0.59523(16) 0.0637(15) Uani 1 1 d . . .
H9A H 0.7690 0.3183 0.5992 0.096 Uiso 1 1 calc R . .
H9B H 0.8284 0.4423 0.6149 0.096 Uiso 1 1 calc R . .
H9C H 0.7882 0.4270 0.5665 0.096 Uiso 1 1 calc R . .
C10 C 0.2666(3) 0.5953(4) 0.66710(13) 0.0390(9) Uani 1 1 d . . .
H10A H 0.2579 0.6668 0.6469 0.047 Uiso 1 1 calc R . .
H10B H 0.2034 0.5631 0.6714 0.047 Uiso 1 1 calc R . .
C11 C 0.3153(4) 0.6422(6) 0.70730(17) 0.0651(15) Uani 1 1 d . . .
H11A H 0.3148 0.5756 0.7286 0.098 Uiso 1 1 calc R . .
H11B H 0.2828 0.7180 0.7160 0.098 Uiso 1 1 calc R . .
H11C H 0.3806 0.6640 0.7040 0.098 Uiso 1 1 calc R . .
C21 C 0.1727(3) 0.4200(4) 0.55695(10) 0.0297(8) Uani 1 1 d . . .
C22 C 0.2157(3) 0.5387(4) 0.55548(12) 0.0359(9) Uani 1 1 d . . .
H22 H 0.1948 0.6083 0.5708 0.043 Uiso 1 1 calc R . .
C23 C 0.2892(3) 0.5553(5) 0.53162(13) 0.0431(10) Uani 1 1 d . . .
H23 H 0.3187 0.6363 0.5309 0.052 Uiso 1 1 calc R . .
C24 C 0.3200(3) 0.4555(5) 0.50888(13) 0.0471(11) Uani 1 1 d . . .
H24 H 0.3701 0.4675 0.4925 0.056 Uiso 1 1 calc R . .
C25 C 0.2770(3) 0.3383(5) 0.51024(13) 0.0460(11) Uani 1 1 d . . .
H25 H 0.2974 0.2694 0.4945 0.055 Uiso 1 1 calc R . .
C26 C 0.2049(3) 0.3195(4) 0.53414(11) 0.0374(9) Uani 1 1 d . . .
H26 H 0.1768 0.2377 0.5351 0.045 Uiso 1 1 calc R . .
C27 C 0.0215(3) 0.5312(4) 0.59824(11) 0.0301(8) Uani 1 1 d . . .
C28 C -0.0030(3) 0.5678(4) 0.63755(12) 0.0346(9) Uani 1 1 d . . .
H28 H 0.0177 0.5187 0.6618 0.042 Uiso 1 1 calc R . .
C29 C -0.0574(3) 0.6753(4) 0.64076(14) 0.0415(10) Uani 1 1 d . . .
H29 H -0.0742 0.7000 0.6672 0.050 Uiso 1 1 calc R . .
C30 C -0.0873(3) 0.7471(4) 0.60563(15) 0.0432(10) Uani 1 1 d . . .
H30 H -0.1242 0.8214 0.6081 0.052 Uiso 1 1 calc R . .
C31 C -0.0640(3) 0.7114(4) 0.56664(14) 0.0408(10) Uani 1 1 d . . .
H31 H -0.0854 0.7605 0.5425 0.049 Uiso 1 1 calc R . .
C32 C -0.0094(3) 0.6040(4) 0.56320(12) 0.0333(8) Uani 1 1 d . . .
H32 H 0.0071 0.5799 0.5366 0.040 Uiso 1 1 calc R . .
C33 C 0.0135(3) 0.2647(4) 0.56847(11) 0.0299(8) Uani 1 1 d . . .
C34 C -0.0601(3) 0.2930(4) 0.53732(11) 0.0326(8) Uani 1 1 d . . .
H34 H -0.0751 0.3794 0.5305 0.039 Uiso 1 1 calc R . .
C35 C -0.1117(3) 0.1957(4) 0.51611(13) 0.0409(10) Uani 1 1 d . . .
H35 H -0.1620 0.2153 0.4949 0.049 Uiso 1 1 calc R . .
C36 C -0.0895(3) 0.0698(5) 0.52593(14) 0.0460(11) Uani 1 1 d . . .
H36 H -0.1247 0.0028 0.5115 0.055 Uiso 1 1 calc R . .
C37 C -0.0163(4) 0.0419(4) 0.55658(15) 0.0492(11) Uani 1 1 d . . .
H37 H -0.0008 -0.0446 0.5630 0.059 Uiso 1 1 calc R . .
C38 C 0.0349(3) 0.1380(4) 0.57810(13) 0.0399(9) Uani 1 1 d . . .
H38 H 0.0847 0.1176 0.5995 0.048 Uiso 1 1 calc R . .
C41 C 0.3685(3) 0.2161(4) 0.72014(11) 0.0335(9) Uani 1 1 d . . .
C42 C 0.4315(3) 0.3186(4) 0.72705(11) 0.0352(9) Uani 1 1 d . . .
H42 H 0.4110 0.3963 0.7381 0.042 Uiso 1 1 calc R . .
C43 C 0.5237(3) 0.3076(5) 0.71782(13) 0.0435(10) Uani 1 1 d . . .
H43 H 0.5659 0.3775 0.7227 0.052 Uiso 1 1 calc R . .
C44 C 0.5540(3) 0.1948(5) 0.70159(14) 0.0472(11) Uani 1 1 d . . .
H44 H 0.6165 0.1876 0.6948 0.057 Uiso 1 1 calc R . .
C45 C 0.4927(3) 0.0930(5) 0.69533(13) 0.0452(11) Uani 1 1 d . . .
H45 H 0.5139 0.0153 0.6845 0.054 Uiso 1 1 calc R . .
C46 C 0.4004(3) 0.1021(4) 0.70460(12) 0.0381(9) Uani 1 1 d . . .
H46 H 0.3593 0.0309 0.7004 0.046 Uiso 1 1 calc R . .
C47 C 0.2275(3) 0.3383(4) 0.76618(12) 0.0342(9) Uani 1 1 d . . .
C48 C 0.2958(3) 0.3485(5) 0.80104(12) 0.0420(10) Uani 1 1 d . . .
H48 H 0.3521 0.2997 0.8027 0.050 Uiso 1 1 calc R . .
C49 C 0.2806(4) 0.4312(5) 0.83347(13) 0.0496(12) Uani 1 1 d . . .
H49 H 0.3278 0.4405 0.8568 0.060 Uiso 1 1 calc R . .
C50 C 0.1977(4) 0.4997(5) 0.83203(14) 0.0496(12) Uani 1 1 d . . .
H50 H 0.1878 0.5551 0.8544 0.060 Uiso 1 1 calc R . .
C51 C 0.1290(4) 0.4874(4) 0.79777(14) 0.0451(11) Uani 1 1 d . . .
H51 H 0.0715 0.5335 0.7967 0.054 Uiso 1 1 calc R . .
C52 C 0.1445(3) 0.4072(4) 0.76494(13) 0.0365(9) Uani 1 1 d . . .
H52 H 0.0977 0.3996 0.7414 0.044 Uiso 1 1 calc R . .
C53 C 0.2005(3) 0.0785(4) 0.73359(12) 0.0360(9) Uani 1 1 d . . .
C54 C 0.2049(4) 0.0336(5) 0.77432(15) 0.0584(14) Uani 1 1 d . . .
H54 H 0.2309 0.0854 0.7971 0.070 Uiso 1 1 calc R . .
C55 C 0.1716(6) -0.0863(6) 0.78153(18) 0.078(2) Uani 1 1 d . . .
H55 H 0.1756 -0.1177 0.8094 0.094 Uiso 1 1 calc R . .
C56 C 0.1323(4) -0.1616(5) 0.7485(2) 0.0661(16) Uani 1 1 d . . .
H56 H 0.1076 -0.2433 0.7538 0.079 Uiso 1 1 calc R . .
C57 C 0.1291(4) -0.1184(5) 0.70865(18) 0.0543(12) Uani 1 1 d . . .
H57 H 0.1042 -0.1713 0.6860 0.065 Uiso 1 1 calc R . .
C58 C 0.1617(3) 0.0018(4) 0.70085(15) 0.0442(10) Uani 1 1 d . . .
H58 H 0.1576 0.0321 0.6729 0.053 Uiso 1 1 calc R . .
B1A B 0.2602(5) 0.9086(6) 0.5950(2) 0.0530(19) Uani 0.794(4) 1 d PD A 1
F1A F 0.3229(4) 0.9087(7) 0.63096(15) 0.127(3) Uani 0.794(4) 1 d PD A 1
F2A F 0.2951(5) 0.8330(5) 0.56645(14) 0.0886(17) Uani 0.794(4) 1 d PD A 1
F3A F 0.1756(3) 0.8562(5) 0.60221(16) 0.0915(15) Uani 0.794(4) 1 d PD A 1
F4A F 0.2439(4) 1.0283(4) 0.5821(3) 0.177(5) Uani 0.794(4) 1 d PD A 1
B1B B 0.2951(12) 0.9497(16) 0.5868(5) 0.0530(19) Uani 0.206(4) 1 d PD A 2
F1B F 0.2520(13) 0.9873(17) 0.6197(6) 0.177(5) Uani 0.206(4) 1 d PD A 2
F2B F 0.2898(18) 0.8236(16) 0.5818(7) 0.0886(17) Uani 0.206(4) 1 d PD A 2
F3B F 0.3856(10) 0.9872(19) 0.5929(5) 0.0915(15) Uani 0.206(4) 1 d PD A 2
F4B F 0.2488(15) 1.006(2) 0.5527(5) 0.127(3) Uani 0.206(4) 1 d PD A 2
C61A C 0.6257(9) 0.1067(16) 0.5140(4) 0.157(9) Uani 0.694(5) 1 d PD B 3
H61A H 0.6814 0.1589 0.5098 0.189 Uiso 0.694(5) 1 calc PR B 3
H61B H 0.6110 0.0557 0.4881 0.189 Uiso 0.694(5) 1 calc PR B 3
Cl2A Cl 0.6671(4) -0.0032(5) 0.55247(10) 0.142(2) Uani 0.694(5) 1 d PD B 3
Cl3A Cl 0.5352(7) 0.2129(8) 0.5131(3) 0.1180(18) Uani 0.694(5) 1 d PD B 3
C61B C 0.613(2) 0.188(3) 0.5370(11) 0.157(9) Uani 0.306(5) 1 d PD B 4
H61C H 0.6375 0.2528 0.5578 0.189 Uiso 0.306(5) 1 calc PR B 4
H61D H 0.6609 0.1764 0.5178 0.189 Uiso 0.306(5) 1 calc PR B 4
Cl2B Cl 0.6067(9) 0.0475(12) 0.5636(2) 0.142(2) Uani 0.306(5) 1 d PD B 4
Cl3B Cl 0.5178(18) 0.252(2) 0.5086(8) 0.1180(18) Uani 0.306(5) 1 d PD B 4

loop_
_atom_site_aniso_label
_atom_site_aniso_U_11
_atom_site_aniso_U_22
_atom_site_aniso_U_33
_atom_site_aniso_U_23
_atom_site_aniso_U_13
_atom_site_aniso_U_12
Pd1 0.02907(17) 0.02766(17) 0.02355(15) 0.00219(11) 0.00389(11) -0.00099(11)
Cl1 0.0334(5) 0.0391(6) 0.0393(5) 0.0068(4) 0.0095(4) -0.0038(4)
P1 0.0312(5) 0.0256(5) 0.0249(4) 0.0009(4) 0.0025(4) -0.0016(4)
P2 0.0352(5) 0.0301(5) 0.0240(4) 0.0017(4) 0.0036(4) 0.0007(4)
N1 0.0328(17) 0.0329(18) 0.0285(15) 0.0005(13) 0.0039(13) -0.0018(14)
N2 0.0309(17) 0.0386(19) 0.0337(16) 0.0030(15) 0.0046(13) -0.0084(15)
N3 0.0326(18) 0.049(2) 0.0365(17) 0.0036(16) 0.0071(14) -0.0075(16)
N4 0.0335(19) 0.060(3) 0.0408(18) -0.0064(18) 0.0079(15) -0.0025(17)
C1 0.042(2) 0.0278(19) 0.0198(15) 0.0017(14) -0.0025(15) 0.0033(17)
C2 0.034(2) 0.035(2) 0.0276(17) -0.0021(16) 0.0033(15) -0.0015(17)
C3 0.033(2) 0.043(2) 0.0285(17) -0.0032(17) 0.0060(15) 0.0028(18)
C4 0.0256(18) 0.045(2) 0.0276(17) 0.0056(17) 0.0007(14) -0.0033(17)
C5 0.043(2) 0.057(3) 0.035(2) 0.001(2) 0.0048(18) -0.014(2)
C6 0.042(2) 0.068(4) 0.044(2) 0.001(2) 0.0084(19) -0.019(2)
C7 0.034(2) 0.081(4) 0.032(2) -0.007(2) 0.0072(17) -0.010(2)
C8 0.053(3) 0.048(3) 0.071(3) 0.011(3) 0.007(2) -0.016(2)
C9 0.037(3) 0.100(5) 0.055(3) -0.012(3) 0.013(2) -0.003(3)
C10 0.037(2) 0.029(2) 0.051(2) -0.0065(18) 0.0046(18) -0.0008(17)
C11 0.062(3) 0.067(4) 0.063(3) -0.028(3) -0.002(3) 0.015(3)
C21 0.0327(19) 0.033(2) 0.0225(16) 0.0031(15) -0.0007(14) -0.0005(16)
C22 0.038(2) 0.038(2) 0.0308(18) 0.0058(17) 0.0031(16) -0.0042(18)
C23 0.044(2) 0.048(3) 0.037(2) 0.0103(19) 0.0024(18) -0.013(2)
C24 0.039(2) 0.072(3) 0.032(2) 0.001(2) 0.0100(17) -0.008(2)
C25 0.045(2) 0.063(3) 0.032(2) -0.009(2) 0.0102(18) 0.003(2)
C26 0.044(2) 0.042(2) 0.0263(17) -0.0029(17) 0.0028(16) -0.0016(19)
C27 0.0310(19) 0.0272(19) 0.0319(18) -0.0011(15) 0.0033(15) -0.0036(16)
C28 0.039(2) 0.031(2) 0.0343(19) -0.0026(16) 0.0074(16) -0.0047(18)
C29 0.045(2) 0.034(2) 0.048(2) -0.0078(19) 0.0117(19) -0.0028(19)
C30 0.041(2) 0.026(2) 0.063(3) -0.006(2) 0.007(2) 0.0034(18)
C31 0.041(2) 0.031(2) 0.047(2) 0.0034(18) -0.0063(19) -0.0009(18)
C32 0.038(2) 0.025(2) 0.0354(19) -0.0022(16) -0.0002(16) -0.0025(17)
C33 0.0310(19) 0.0279(19) 0.0314(18) -0.0004(15) 0.0060(15) 0.0004(16)
C34 0.035(2) 0.031(2) 0.0320(18) -0.0017(16) 0.0034(16) -0.0002(17)
C35 0.039(2) 0.041(2) 0.041(2) -0.0025(19) -0.0020(18) -0.0034(19)
C36 0.049(3) 0.039(2) 0.049(2) -0.005(2) 0.000(2) -0.014(2)
C37 0.064(3) 0.026(2) 0.055(3) -0.001(2) -0.001(2) -0.006(2)
C38 0.047(2) 0.031(2) 0.040(2) 0.0031(18) -0.0008(18) -0.0003(19)
C41 0.039(2) 0.037(2) 0.0237(16) 0.0038(16) 0.0000(15) 0.0021(18)
C42 0.035(2) 0.040(2) 0.0298(18) -0.0015(17) 0.0000(16) 0.0017(18)
C43 0.043(2) 0.053(3) 0.034(2) 0.0044(19) 0.0002(18) -0.006(2)
C44 0.037(2) 0.064(3) 0.041(2) 0.004(2) 0.0040(19) 0.010(2)
C45 0.045(2) 0.049(3) 0.041(2) 0.002(2) 0.0056(19) 0.010(2)
C46 0.042(2) 0.036(2) 0.0362(19) 0.0016(17) 0.0033(17) 0.0074(19)
C47 0.044(2) 0.031(2) 0.0281(17) 0.0014(16) 0.0058(16) -0.0028(18)
C48 0.051(3) 0.047(3) 0.0288(18) 0.0000(18) 0.0079(18) 0.000(2)
C49 0.062(3) 0.055(3) 0.032(2) -0.008(2) 0.008(2) -0.005(2)
C50 0.076(3) 0.039(3) 0.038(2) -0.0076(19) 0.022(2) -0.007(2)
C51 0.056(3) 0.033(2) 0.049(2) 0.0003(19) 0.017(2) 0.005(2)
C52 0.041(2) 0.032(2) 0.038(2) 0.0012(17) 0.0101(17) 0.0043(18)
C53 0.040(2) 0.034(2) 0.0360(19) 0.0037(17) 0.0115(17) 0.0036(18)
C54 0.095(4) 0.047(3) 0.038(2) 0.003(2) 0.025(2) -0.005(3)
C55 0.141(6) 0.047(3) 0.058(3) 0.012(3) 0.053(4) -0.007(4)
C56 0.082(4) 0.035(3) 0.092(4) 0.003(3) 0.049(3) -0.008(3)
C57 0.050(3) 0.035(2) 0.077(3) -0.002(2) 0.009(2) 0.001(2)
C58 0.043(2) 0.036(2) 0.052(2) 0.000(2) 0.001(2) -0.001(2)
B1A 0.073(5) 0.025(4) 0.061(4) -0.009(3) 0.008(4) 0.000(3)
F1A 0.095(4) 0.203(7) 0.075(3) -0.067(4) -0.014(3) -0.007(4)
F2A 0.098(3) 0.099(3) 0.064(4) -0.040(3) -0.007(3) 0.019(2)
F3A 0.074(3) 0.104(4) 0.095(3) 0.018(3) 0.008(2) -0.017(3)
F4A 0.078(3) 0.031(3) 0.414(15) 0.046(5) -0.009(6) 0.011(2)
B1B 0.073(5) 0.025(4) 0.061(4) -0.009(3) 0.008(4) 0.000(3)
F1B 0.078(3) 0.031(3) 0.414(15) 0.046(5) -0.009(6) 0.011(2)
F2B 0.098(3) 0.099(3) 0.064(4) -0.040(3) -0.007(3) 0.019(2)
F3B 0.074(3) 0.104(4) 0.095(3) 0.018(3) 0.008(2) -0.017(3)
F4B 0.095(4) 0.203(7) 0.075(3) -0.067(4) -0.014(3) -0.007(4)
C61A 0.079(7) 0.28(2) 0.109(11) 0.115(14) 0.009(8) -0.019(11)
Cl2A 0.185(5) 0.180(4) 0.0611(16) 0.034(2) 0.0178(18) -0.079(4)
Cl3A 0.125(4) 0.140(6) 0.098(3) -0.029(3) 0.048(3) -0.037(3)
C61B 0.079(7) 0.28(2) 0.109(11) 0.115(14) 0.009(8) -0.019(11)
Cl2B 0.185(5) 0.180(4) 0.0611(16) 0.034(2) 0.0178(18) -0.079(4)
Cl3B 0.125(4) 0.140(6) 0.098(3) -0.029(3) 0.048(3) -0.037(3)

loop_
_atom_type_symbol
_atom_type_description
_atom_type_scat_dispersion_real
_atom_type_scat_dispersion_imag
_atom_type_scat_source
C C 0.0033 0.0016 'International Tables Vol C Tables 4.2.6.8 and 6.1.1.4'
H H 0.0000 0.0000 'International Tables Vol C Tables 4.2.6.8 and 6.1.1.4'
N N 0.0061 0.0033 'International Tables Vol C Tables 4.2.6.8 and 6.1.1.4'
B B 0.0013 0.0007 'International Tables Vol C Tables 4.2.6.8 and 6.1.1.4'
F F 0.0171 0.0103 'International Tables Vol C Tables 4.2.6.8 and 6.1.1.4'
P P 0.1023 0.0942 'International Tables Vol C Tables 4.2.6.8 and 6.1.1.4'
Cl Cl 0.1484 0.1585 'International Tables Vol C Tables 4.2.6.8 and 6.1.1.4'
Pd Pd -0.9988 1.0072 'International Tables Vol C Tables 4.2.6.8 and 6.1.1.4'

loop_
_geom_angle_atom_site_label_1
_geom_angle_atom_site_label_2
_geom_angle_atom_site_label_3
_geom_angle
C1 Pd1 P1 89.40(10)
C1 Pd1 P2 89.39(10)
P1 Pd1 P2 176.54(4)
C1 Pd1 Cl1 178.38(10)
P1 Pd1 Cl1 88.99(3)
P2 Pd1 Cl1 92.24(4)
C33 P1 C27 108.51(18)
C33 P1 C21 103.57(17)
C27 P1 C21 106.27(18)
C33 P1 Pd1 111.70(13)
C27 P1 Pd1 112.98(12)
C21 P1 Pd1 113.21(12)
C53 P2 C47 107.17(18)
C53 P2 C41 104.64(19)
C47 P2 C41 107.60(19)
C53 P2 Pd1 112.04(14)
C47 P2 Pd1 112.23(14)
C41 P2 Pd1 112.70(12)
C1 N1 N2 126.0(3)
C1 N1 C10 122.8(3)
N2 N1 C10 111.1(3)
C4 N2 N1 116.5(3)
N4 N3 C5 113.4(4)
N4 N3 C4 116.7(4)
C5 N3 C4 129.8(4)
C7 N4 N3 103.8(4)
N1 C1 C2 115.6(4)
N1 C1 Pd1 123.7(3)
C2 C1 Pd1 120.7(3)
C3 C2 C1 120.3(4)
C2 C3 C4 117.5(4)
N2 C4 C3 123.9(4)
N2 C4 N3 115.7(4)
C3 C4 N3 120.3(4)
C6 C5 N3 103.9(5)
C6 C5 C8 130.7(5)
N3 C5 C8 125.3(4)
C5 C6 C7 107.6(4)
N4 C7 C6 111.3(4)
N4 C7 C9 119.7(5)
C6 C7 C9 129.0(5)
C11 C10 N1 112.0(4)
C22 C21 C26 118.8(4)
C22 C21 P1 121.4(3)
C26 C21 P1 119.0(3)
C23 C22 C21 120.0(4)
C24 C23 C22 120.8(4)
C25 C24 C23 119.1(4)
C26 C25 C24 120.9(4)
C25 C26 C21 120.4(4)
C32 C27 C28 119.3(4)
C32 C27 P1 121.6(3)
C28 C27 P1 119.0(3)
C29 C28 C27 119.7(4)
C28 C29 C30 120.2(4)
C29 C30 C31 120.5(4)
C32 C31 C30 119.6(4)
C31 C32 C27 120.6(4)
C38 C33 C34 119.4(4)
C38 C33 P1 117.7(3)
C34 C33 P1 122.7(3)
C35 C34 C33 120.3(4)
C36 C35 C34 119.8(4)
C37 C36 C35 119.9(4)
C36 C37 C38 120.8(4)
C37 C38 C33 119.9(4)
C46 C41 C42 118.8(4)
C46 C41 P2 118.6(3)
C42 C41 P2 121.6(3)
C43 C42 C41 120.6(4)
C44 C43 C42 120.0(4)
C45 C44 C43 119.6(4)
C44 C45 C46 121.1(4)
C45 C46 C41 119.9(4)
C52 C47 C48 119.5(4)
C52 C47 P2 117.9(3)
C48 C47 P2 122.6(3)
C49 C48 C47 119.4(4)
C50 C49 C48 120.8(4)
C49 C50 C51 119.8(4)
C50 C51 C52 119.7(4)
C47 C52 C51 120.8(4)
C58 C53 C54 119.2(4)
C58 C53 P2 118.6(3)
C54 C53 P2 122.1(4)
C55 C54 C53 119.7(5)
C54 C55 C56 120.6(5)
C57 C56 C55 119.8(5)
C56 C57 C58 120.4(5)
C57 C58 C53 120.3(5)
F4A B1A F2A 113.8(7)
F4A B1A F1A 109.5(7)
F2A B1A F1A 108.4(6)
F4A B1A F3A 107.8(6)
F2A B1A F3A 106.7(6)
F1A B1A F3A 110.6(6)
F2B B1B F3B 110.3(12)
F2B B1B F4B 108.8(12)
F3B B1B F4B 110.9(12)
F2B B1B F1B 111.1(12)
F3B B1B F1B 109.0(12)
F4B B1B F1B 106.7(12)
Cl3A C61A Cl2A 129.3(8)
Cl3B C61B Cl2B 122.1(17)

loop_
_geom_bond_atom_site_label_1
_geom_bond_atom_site_label_2
_geom_bond_distance
Pd1 C1 1.982(4)
Pd1 P1 2.3208(9)
Pd1 P2 2.3431(10)
Pd1 Cl1 2.3463(10)
P1 C33 1.816(4)
P1 C27 1.823(4)
P1 C21 1.826(4)
P2 C53 1.817(4)
P2 C47 1.822(4)
P2 C41 1.824(4)
N1 C1 1.336(5)
N1 N2 1.350(4)
N1 C10 1.491(5)
N2 C4 1.305(5)
N3 N4 1.374(5)
N3 C5 1.390(6)
N3 C4 1.405(5)
N4 C7 1.334(6)
C1 C2 1.433(6)
C2 C3 1.346(6)
C3 C4 1.405(6)
C5 C6 1.370(7)
C5 C8 1.471(8)
C6 C7 1.413(8)
C7 C9 1.485(7)
C10 C11 1.475(7)
C21 C22 1.392(6)
C21 C26 1.396(6)
C22 C23 1.389(6)
C23 C24 1.381(7)
C24 C25 1.378(7)
C25 C26 1.376(6)
C27 C32 1.388(5)
C27 C28 1.409(5)
C28 C29 1.381(6)
C29 C30 1.382(7)
C30 C31 1.390(6)
C31 C32 1.383(6)
C33 C38 1.390(6)
C33 C34 1.391(5)
C34 C35 1.388(6)
C35 C36 1.386(6)
C36 C37 1.376(7)
C37 C38 1.380(6)
C41 C46 1.396(6)
C41 C42 1.402(6)
C42 C43 1.393(6)
C43 C44 1.385(7)
C44 C45 1.380(7)
C45 C46 1.392(6)
C47 C52 1.385(6)
C47 C48 1.396(6)
C48 C49 1.395(6)
C49 C50 1.383(7)
C50 C51 1.388(7)
C51 C52 1.391(6)
C53 C58 1.385(6)
C53 C54 1.388(6)
C54 C55 1.375(8)
C55 C56 1.385(9)
C56 C57 1.358(8)
C57 C58 1.379(7)
B1A F4A 1.334(7)
B1A F2A 1.356(8)
B1A F1A 1.371(8)
B1A F3A 1.375(8)
B1B F2B 1.334(15)
B1B F3B 1.343(15)
B1B F4B 1.345(15)
B1B F1B 1.350(15)
C61A Cl3A 1.706(12)
C61A Cl2A 1.740(9)
C61B Cl3B 1.677(16)
C61B Cl2B 1.711(16)
